data_4514853
loop_
_publ_author_name
'Romine, Andrew M.'
'Yang, Kin S.'
'Karunananda, Malkanthi K.'
'Chen, Jason S.'
'Engle, Keary M.'

_publ_section_title
;
 Synthetic and Mechanistic Studies of a Versatile Heteroaryl Thioether
 Directing Group for Pd(II) Catalysis
;
_journal_issue 9
_journal_name_full 'ACS Catalysis'
_journal_page_first 7626
_journal_paper_doi 10.1021/acscatal.9b01471
_journal_volume 9
_journal_year 2019
_chemical_absolute_configuration ad
_chemical_formula_moiety '2(C12 H16 O5)'
_chemical_formula_sum 'C24 H32 O10'
_chemical_formula_weight 480.49
_space_group_crystal_system monoclinic
_space_group_IT_number 4
_space_group_name_Hall 'P 2yb'
_space_group_name_H-M_alt 'P 1 21 1'
_symmetry_space_group_name_Hall 'P 2yb'
_symmetry_space_group_name_H-M 'P 1 21 1'
_atom_sites_solution_hydrogens geom
_atom_sites_solution_primary dual
_audit_creation_date 2018-02-08
_audit_creation_method
;
Olex2 1.2-beta
(compiled 2017.08.10 svn.r3458 for OlexSys, GUI svn.r5381)
;
_cell_angle_alpha 90
_cell_angle_beta 115.351(5)
_cell_angle_gamma 90
_cell_formula_units_Z 1
_cell_length_a 11.200(2)
_cell_length_b 5.0559(9)
_cell_length_c 11.554(2)
_cell_measurement_reflns_used 3280
_cell_measurement_temperature 100
_cell_measurement_theta_max 24.563
_cell_measurement_theta_min 3.354
_cell_volume 591.25(18)
_computing_cell_refinement 'SAINT V8.38A (?, 2016)'
_computing_data_collection 'APEX2 v2013.6-2 (Bruker, 2013)'
_computing_data_reduction 'SAINT V8.38A (?, 2016)'
_computing_molecular_graphics 'Olex2 (Dolomanov et al., 2009)'
_computing_publication_material 'Olex2 (Dolomanov et al., 2009)'
_computing_structure_refinement 'ShelXL (Sheldrick, 2015)'
_computing_structure_solution 'XT (Sheldrick, 2008)'
_diffrn_ambient_temperature 100.0
_diffrn_detector 'Bruker APEX CCD'
_diffrn_detector_area_resol_mean 8.0
_diffrn_detector_type 'CCD Area Detector'
_diffrn_measured_fraction_theta_full 1.000
_diffrn_measured_fraction_theta_max 0.999
_diffrn_measurement_device 'Kappa Four-Circle Diffractometer'
_diffrn_measurement_device_type 'Bruker APEX-II CCD'
_diffrn_measurement_method '\f and \w scans'
_diffrn_radiation_monochromator graphite
_diffrn_radiation_probe x-ray
_diffrn_radiation_type MoK\a
_diffrn_radiation_wavelength 0.71073
_diffrn_reflns_av_R_equivalents 0.0543
_diffrn_reflns_av_unetI/netI 0.0479
_diffrn_reflns_Laue_measured_fraction_full 1.000
_diffrn_reflns_Laue_measured_fraction_max 0.999
_diffrn_reflns_limit_h_max 13
_diffrn_reflns_limit_h_min -13
_diffrn_reflns_limit_k_max 6
_diffrn_reflns_limit_k_min -6
_diffrn_reflns_limit_l_max 13
_diffrn_reflns_limit_l_min -13
_diffrn_reflns_number 9807
_diffrn_reflns_point_group_measured_fraction_full 1.000
_diffrn_reflns_point_group_measured_fraction_max 0.997
_diffrn_reflns_theta_full 25.242
_diffrn_reflns_theta_max 25.351
_diffrn_reflns_theta_min 1.950
_diffrn_source 'sealed tube'
_diffrn_source_type fine-focus
_diffrn_standards_number 0
_exptl_absorpt_coefficient_mu 0.105
_exptl_absorpt_correction_T_max 0.7452
_exptl_absorpt_correction_T_min 0.5315
_exptl_absorpt_correction_type multi-scan
_exptl_absorpt_process_details
'SADABS-2016/2 (Bruker,2016/2) was used for absorption correction. wR2(int) was 0.0890 before and 0.0597 after correction. The Ratio of minimum to maximum transmission is 0.7132. The \l/2 correction factor is Not present.'
_exptl_crystal_colour colourless
_exptl_crystal_colour_primary colourless
_exptl_crystal_density_diffrn 1.349
_exptl_crystal_description plate
_exptl_crystal_F_000 256
_exptl_crystal_size_max 0.3
_exptl_crystal_size_mid 0.2
_exptl_crystal_size_min 0.08
_refine_diff_density_max 0.152
_refine_diff_density_min -0.190
_refine_diff_density_rms 0.039
_refine_ls_abs_structure_details
;
 Flack x determined using 718 quotients [(I+)-(I-)]/[(I+)+(I-)]
 (Parsons, Flack and Wagner, Acta Cryst. B69 (2013) 249-259).
;
_refine_ls_abs_structure_Flack -0.2(7)
_refine_ls_extinction_method none
_refine_ls_goodness_of_fit_ref 1.045
_refine_ls_hydrogen_treatment constr
_refine_ls_matrix_type full
_refine_ls_number_parameters 158
_refine_ls_number_reflns 2156
_refine_ls_number_restraints 1
_refine_ls_restrained_S_all 1.045
_refine_ls_R_factor_all 0.0439
_refine_ls_R_factor_gt 0.0340
_refine_ls_shift/su_max 0.000
_refine_ls_shift/su_mean 0.000
_refine_ls_structure_factor_coef Fsqd
_refine_ls_weighting_details 'w=1/[\s^2^(Fo^2^)+(0.0358P)^2^+0.0033P] where P=(Fo^2^+2Fc^2^)/3'
_refine_ls_weighting_scheme calc
_refine_ls_wR_factor_gt 0.0733
_refine_ls_wR_factor_ref 0.0772
_reflns_Friedel_coverage 0.777
_reflns_Friedel_fraction_full 1.000
_reflns_Friedel_fraction_max 0.995
_reflns_number_gt 1858
_reflns_number_total 2156
_reflns_threshold_expression 'I > 2\s(I)'
_cod_data_source_file cs9b01471_si_011.cif
_cod_data_source_block engle79_a
_cod_depositor_comments
;
The following automatic conversions were performed:

'_diffrn_radiation_probe' value 'X-ray' changed to 'x-ray' according
to
/home/data/users/saulius/crontab/automatic-downloads/current/ACS/lib/dictionaries/cif_core.dic
dictionary named 'cif_core.dic' version 2.4.2 from 2011-04-26.

Automatic conversion script
Id: cif_fix_values 4973 2017-02-22 13:04:09Z antanas 
;
_cod_original_cell_volume 591.26(19)
_cod_database_code 4514853
_shelx_shelxl_version_number 2016/6
_shelx_space_group_comment
;
The symmetry employed for this shelxl refinement is uniquely defined
by the following loop, which should always be used as a source of
symmetry information in preference to the above space-group names.
They are only intended as comments.
;
_shelx_estimated_absorpt_t_max 0.992
_shelx_estimated_absorpt_t_min 0.969
_olex2_refinement_description
;
1. Fixed Uiso
 At 1.2 times of:
  All C(H) groups, All C(H,H) groups
 At 1.5 times of:
  All C(H,H,H) groups, All O(H) groups
2.a Ternary CH refined with riding coordinates:
 C3(H3A)
2.b Secondary CH2 refined with riding coordinates:
 C4(H4A,H4B)
2.c Aromatic/amide H refined with riding coordinates:
 C6(H6), C9(H9), C10(H10)
2.d Idealised Me refined as rotating group:
 C1(H1A,H1B,H1C), C11(H11A,H11B,H11C), C12(H12A,H12B,H12C)
2.e Idealised tetrahedral OH refined as rotating group:
 O3(H3)
;
_olex2_submission_special_instructions 'No special instructions were received'

loop_
_space_group_symop_operation_xyz
'x, y, z'
'-x, y+1/2, -z'

loop_
_atom_site_label
_atom_site_type_symbol
_atom_site_fract_x
_atom_site_fract_y
_atom_site_fract_z
_atom_site_U_iso_or_equiv
_atom_site_adp_type
_atom_site_occupancy
_atom_site_site_symmetry_order
_atom_site_calc_flag
_atom_site_refinement_flags_posn
O1 O -1.13057(16) -1.1614(4) -1.19617(16) 0.0210(4) Uani 1 1 d .
O2 O -1.11134(17) -1.4746(4) -1.36567(16) 0.0226(4) Uani 1 1 d .
O3 O -1.43949(16) -1.6629(4) -1.04500(15) 0.0193(4) Uani 1 1 d .
H3 H -1.397407 -1.794406 -1.002720 0.029 Uiso 1 1 calc GR
O4 O -1.70189(17) -1.6121(4) -1.07920(15) 0.0206(5) Uani 1 1 d .
O5 O -1.74579(16) -1.9711(4) -1.20523(15) 0.0181(4) Uani 1 1 d .
C1 C -1.8648(3) -2.0137(6) -1.1856(3) 0.0238(7) Uani 1 1 d .
H1A H -1.839778 -2.068960 -1.096896 0.036 Uiso 1 1 calc GR
H1B H -1.918870 -2.151708 -1.244061 0.036 Uiso 1 1 calc GR
H1C H -1.915512 -1.848839 -1.202526 0.036 Uiso 1 1 calc GR
C2 C -1.6702(3) -1.7679(5) -1.1408(2) 0.0155(6) Uani 1 1 d .
C3 C -1.5449(2) -1.7500(5) -1.1594(2) 0.0153(6) Uani 1 1 d .
H3A H -1.523408 -1.926768 -1.184407 0.018 Uiso 1 1 calc R
C4 C -1.5646(2) -1.5466(5) -1.2647(2) 0.0172(6) Uani 1 1 d .
H4A H -1.642803 -1.596885 -1.343630 0.021 Uiso 1 1 calc R
H4B H -1.582008 -1.370960 -1.237257 0.021 Uiso 1 1 calc R
C5 C -1.4453(2) -1.5279(5) -1.2937(2) 0.0155(6) Uani 1 1 d .
C6 C -1.3444(3) -1.3459(5) -1.2294(2) 0.0154(6) Uani 1 1 d .
H6 H -1.351530 -1.230681 -1.167694 0.018 Uiso 1 1 calc R
C7 C -1.2346(3) -1.3318(5) -1.2546(2) 0.0165(6) Uani 1 1 d .
C8 C -1.2243(2) -1.5016(5) -1.3469(2) 0.0171(6) Uani 1 1 d .
C9 C -1.3235(2) -1.6812(6) -1.4094(2) 0.0185(6) Uani 1 1 d .
H9 H -1.316645 -1.797448 -1.470924 0.022 Uiso 1 1 calc R
C10 C -1.4340(3) -1.6939(5) -1.3833(2) 0.0180(6) Uani 1 1 d .
H10 H -1.502119 -1.817912 -1.427614 0.022 Uiso 1 1 calc R
C11 C -1.1396(3) -0.9851(6) -1.1033(2) 0.0212(6) Uani 1 1 d .
H11A H -1.142570 -1.087731 -1.032626 0.032 Uiso 1 1 calc GR
H11B H -1.220064 -0.878459 -1.143468 0.032 Uiso 1 1 calc GR
H11C H -1.062285 -0.868395 -1.070199 0.032 Uiso 1 1 calc GR
C12 C -1.0985(3) -1.6507(6) -1.4556(2) 0.0250(6) Uani 1 1 d .
H12A H -1.105261 -1.833598 -1.430899 0.038 Uiso 1 1 calc GR
H12B H -1.012460 -1.624087 -1.456960 0.038 Uiso 1 1 calc GR
H12C H -1.169013 -1.615931 -1.540987 0.038 Uiso 1 1 calc GR

loop_
_atom_site_aniso_label
_atom_site_aniso_U_11
_atom_site_aniso_U_22
_atom_site_aniso_U_33
_atom_site_aniso_U_23
_atom_site_aniso_U_13
_atom_site_aniso_U_12
O1 0.0230(10) 0.0212(10) 0.0234(10) -0.0074(9) 0.0144(8) -0.0058(8)
O2 0.0242(10) 0.0267(11) 0.0241(10) -0.0047(9) 0.0171(8) -0.0025(9)
O3 0.0209(10) 0.0206(10) 0.0133(9) 0.0014(8) 0.0044(7) -0.0009(9)
O4 0.0272(11) 0.0193(11) 0.0200(10) -0.0019(8) 0.0146(9) -0.0008(8)
O5 0.0179(10) 0.0223(11) 0.0172(9) -0.0026(8) 0.0103(8) -0.0058(8)
C1 0.0197(15) 0.0293(17) 0.0251(15) 0.0005(13) 0.0123(12) -0.0044(13)
C2 0.0190(14) 0.0154(14) 0.0133(13) 0.0043(11) 0.0079(12) 0.0010(12)
C3 0.0179(14) 0.0139(14) 0.0144(13) -0.0037(10) 0.0072(11) -0.0016(11)
C4 0.0182(14) 0.0185(14) 0.0153(13) 0.0015(11) 0.0074(11) -0.0023(11)
C5 0.0197(15) 0.0156(14) 0.0120(13) 0.0033(11) 0.0076(11) 0.0014(11)
C6 0.0208(15) 0.0146(14) 0.0132(13) 0.0022(10) 0.0097(12) 0.0026(11)
C7 0.0194(15) 0.0160(14) 0.0147(13) 0.0018(11) 0.0078(12) -0.0013(11)
C8 0.0198(14) 0.0195(15) 0.0147(13) 0.0045(12) 0.0100(11) 0.0030(12)
C9 0.0248(15) 0.0198(15) 0.0133(13) 0.0002(13) 0.0104(12) 0.0022(13)
C10 0.0205(14) 0.0176(15) 0.0147(13) 0.0009(12) 0.0063(11) -0.0017(12)
C11 0.0260(15) 0.0200(15) 0.0192(14) -0.0057(12) 0.0113(12) -0.0044(12)
C12 0.0317(16) 0.0304(16) 0.0212(14) -0.0019(14) 0.0191(13) 0.0027(14)

loop_
_atom_type_symbol
_atom_type_description
_atom_type_scat_dispersion_real
_atom_type_scat_dispersion_imag
_atom_type_scat_source
C C 0.0033 0.0016 'International Tables Vol C Tables 4.2.6.8 and 6.1.1.4'
H H 0.0000 0.0000 'International Tables Vol C Tables 4.2.6.8 and 6.1.1.4'
O O 0.0106 0.0060 'International Tables Vol C Tables 4.2.6.8 and 6.1.1.4'

loop_
_geom_angle_atom_site_label_1
_geom_angle_atom_site_label_2
_geom_angle_atom_site_label_3
_geom_angle
C7 O1 C11 116.2(2)
C8 O2 C12 116.1(2)
C3 O3 H3 109.5
C2 O5 C1 115.41(19)
O5 C1 H1A 109.5
O5 C1 H1B 109.5
O5 C1 H1C 109.5
H1A C1 H1B 109.5
H1A C1 H1C 109.5
H1B C1 H1C 109.5
O4 C2 O5 123.5(2)
O4 C2 C3 124.6(2)
O5 C2 C3 111.9(2)
O3 C3 C2 109.9(2)
O3 C3 H3A 109.9
O3 C3 C4 108.15(19)
C2 C3 H3A 109.9
C2 C3 C4 109.0(2)
C4 C3 H3A 109.9
C3 C4 H4A 109.2
C3 C4 H4B 109.2
H4A C4 H4B 107.9
C5 C4 C3 112.1(2)
C5 C4 H4A 109.2
C5 C4 H4B 109.2
C6 C5 C4 120.8(2)
C10 C5 C4 120.1(2)
C10 C5 C6 119.1(2)
C5 C6 H6 119.6
C7 C6 C5 120.7(2)
C7 C6 H6 119.6
O1 C7 C6 125.0(2)
O1 C7 C8 115.2(2)
C6 C7 C8 119.7(2)
O2 C8 C7 115.9(2)
C9 C8 O2 124.8(2)
C9 C8 C7 119.3(2)
C8 C9 H9 119.7
C8 C9 C10 120.5(2)
C10 C9 H9 119.7
C5 C10 C9 120.6(2)
C5 C10 H10 119.7
C9 C10 H10 119.7
O1 C11 H11A 109.5
O1 C11 H11B 109.5
O1 C11 H11C 109.5
H11A C11 H11B 109.5
H11A C11 H11C 109.5
H11B C11 H11C 109.5
O2 C12 H12A 109.5
O2 C12 H12B 109.5
O2 C12 H12C 109.5
H12A C12 H12B 109.5
H12A C12 H12C 109.5
H12B C12 H12C 109.5

loop_
_geom_bond_atom_site_label_1
_geom_bond_atom_site_label_2
_geom_bond_distance
O1 C7 1.372(3)
O1 C11 1.431(3)
O2 C8 1.379(3)
O2 C12 1.422(3)
O3 H3 0.8400
O3 C3 1.414(3)
O4 C2 1.212(3)
O5 C1 1.461(3)
O5 C2 1.337(3)
C1 H1A 0.9800
C1 H1B 0.9800
C1 H1C 0.9800
C2 C3 1.511(4)
C3 H3A 1.0000
C3 C4 1.535(3)
C4 H4A 0.9900
C4 H4B 0.9900
C4 C5 1.514(4)
C5 C6 1.398(4)
C5 C10 1.380(3)
C6 H6 0.9500
C6 C7 1.382(3)
C7 C8 1.412(4)
C8 C9 1.376(4)
C9 H9 0.9500
C9 C10 1.396(4)
C10 H10 0.9500
C11 H11A 0.9800
C11 H11B 0.9800
C11 H11C 0.9800
C12 H12A 0.9800
C12 H12B 0.9800
C12 H12C 0.9800
